data_4066605
loop_
_publ_author_name
'Huang, Hui'
'Rheingold, Arnold L.'
'Hughes, Russell P.'

_publ_section_title
;
 Synthesis and X-ray Structure of a Diamagnetic Oxo-Bridged
 Trifluoromethyl&#x2212;Chromium(V) Complex: Structural and Computational
 Comparisons between CF3and CH3Ligands in Two Different Oxidation States
 of Chromium
;
_journal_issue 16
_journal_name_full Organometallics
_journal_page_first 3672
_journal_paper_doi 10.1021/om100543t
_journal_volume 29
_journal_year 2010
_chemical_formula_sum 'C22 H30 Cr2 F6 O3'
_chemical_formula_weight 560.46
_chemical_name_systematic
; 

 ? 

;
_space_group_IT_number 43
_symmetry_cell_setting orthorhombic
_symmetry_space_group_name_Hall 'F 2 -2d'
_symmetry_space_group_name_H-M 'F d d 2'
_atom_sites_solution_hydrogens geom
_atom_sites_solution_primary direct
_atom_sites_solution_secondary difmap
_audit_creation_method SHELXL-97
_cell_angle_alpha 90.00
_cell_angle_beta 90.00
_cell_angle_gamma 90.00
_cell_formula_units_Z 8
_cell_length_a 13.910(4)
_cell_length_b 40.474(10)
_cell_length_c 8.675(2)
_cell_measurement_reflns_used 6233
_cell_measurement_temperature 213(2)
_cell_measurement_theta_max 28.12
_cell_measurement_theta_min 2.81
_cell_volume 4884(2)
_computing_cell_refinement 'Bruker SMART'
_computing_data_collection 'Bruker SMART'
_computing_data_reduction 'Bruker SAINT'
_computing_molecular_graphics 'Bruker SHELXTL'
_computing_publication_material 'Bruker SHELXTL'
_computing_structure_refinement 'SHELXL-97 (Sheldrick, 1997)'
_computing_structure_solution 'SHELXS-97 (Sheldrick, 1990)'
_diffrn_ambient_temperature 213(2)
_diffrn_measured_fraction_theta_full 0.966
_diffrn_measured_fraction_theta_max 0.966
_diffrn_measurement_device_type 'CCD area detector'
_diffrn_measurement_method 'phi and omega scans'
_diffrn_radiation_monochromator graphite
_diffrn_radiation_source 'fine-focus sealed tube'
_diffrn_radiation_type MoK\a
_diffrn_radiation_wavelength 0.71073
_diffrn_reflns_av_R_equivalents 0.0462
_diffrn_reflns_av_sigmaI/netI 0.0470
_diffrn_reflns_limit_h_max 16
_diffrn_reflns_limit_h_min -17
_diffrn_reflns_limit_k_max 50
_diffrn_reflns_limit_k_min -53
_diffrn_reflns_limit_l_max 11
_diffrn_reflns_limit_l_min -11
_diffrn_reflns_number 8860
_diffrn_reflns_theta_full 28.26
_diffrn_reflns_theta_max 28.26
_diffrn_reflns_theta_min 2.01
_exptl_absorpt_coefficient_mu 0.956
_exptl_absorpt_correction_T_max 0.9627
_exptl_absorpt_correction_T_min 0.7009
_exptl_absorpt_correction_type empirical
_exptl_absorpt_process_details none
_exptl_crystal_colour red
_exptl_crystal_density_diffrn 1.524
_exptl_crystal_density_meas 0
_exptl_crystal_density_method 'not measured'
_exptl_crystal_description plate
_exptl_crystal_F_000 2304
_exptl_crystal_size_max 0.40
_exptl_crystal_size_mid 0.30
_exptl_crystal_size_min 0.04
_refine_diff_density_max 0.679
_refine_diff_density_min -0.238
_refine_diff_density_rms 0.089
_refine_ls_abs_structure_details 'Flack H D (1983), Acta Cryst. A39, 876-881'
_refine_ls_abs_structure_Flack 0.00(2)
_refine_ls_extinction_method none
_refine_ls_goodness_of_fit_ref 1.042
_refine_ls_hydrogen_treatment mixed
_refine_ls_matrix_type full
_refine_ls_number_parameters 150
_refine_ls_number_reflns 2763
_refine_ls_number_restraints 1
_refine_ls_restrained_S_all 1.042
_refine_ls_R_factor_all 0.0417
_refine_ls_R_factor_gt 0.0386
_refine_ls_shift/su_max 0.007
_refine_ls_shift/su_mean 0.001
_refine_ls_structure_factor_coef Fsqd
_refine_ls_weighting_details 'calc w=1/[\s^2^(Fo^2^)+(0.0600P)^2^+0.0000P] where P=(Fo^2^+2Fc^2^)/3'
_refine_ls_weighting_scheme calc
_refine_ls_wR_factor_gt 0.0932
_refine_ls_wR_factor_ref 0.0952
_reflns_number_gt 2584
_reflns_number_total 2763
_reflns_threshold_expression >2sigma(I)
_cod_data_source_file om100543t_si_002.cif
_cod_data_source_block rph351
_cod_depositor_comments
;
The following automatic conversions were performed:

'_symmetry_cell_setting' value 'Orthorhombic' changed to
'orthorhombic' according to
/home/saulius/struct/CIF-dictionaries/cif_core.dic dictionary named
'cif_core.dic' version 2.4.1 from 2010-06-29.

Automatic conversion script
Id: cif_fix_values 1715 2011-07-08 13:25:40Z adriana 
;
_cod_original_sg_symbol_H-M Fdd2
_cod_database_code 4066605

loop_
_symmetry_equiv_pos_as_xyz
'x, y, z'
'-x, -y, z'
'x+1/4, -y+1/4, z+1/4'
'-x+1/4, y+1/4, z+1/4'
'x, y+1/2, z+1/2'
'-x, -y+1/2, z+1/2'
'x+1/4, -y+3/4, z+3/4'
'-x+1/4, y+3/4, z+3/4'
'x+1/2, y, z+1/2'
'-x+1/2, -y, z+1/2'
'x+3/4, -y+1/4, z+3/4'
'-x+3/4, y+1/4, z+3/4'
'x+1/2, y+1/2, z'
'-x+1/2, -y+1/2, z'
'x+3/4, -y+3/4, z+1/4'
'-x+3/4, y+3/4, z+1/4'

loop_
_atom_site_label
_atom_site_type_symbol
_atom_site_fract_x
_atom_site_fract_y
_atom_site_fract_z
_atom_site_U_iso_or_equiv
_atom_site_adp_type
_atom_site_occupancy
_atom_site_symmetry_multiplicity
_atom_site_calc_flag
_atom_site_refinement_flags
Cr1 Cr -0.22295(3) 0.207672(9) 0.02723(4) 0.02645(12) Uani 1 1 d .
O1 O -0.2500 0.2500 0.0442(3) 0.0272(5) Uani 1 2 d S
O2 O -0.11312(16) 0.20329(5) -0.0203(3) 0.0442(5) Uani 1 1 d .
F1 F -0.13230(17) 0.22522(5) 0.3057(2) 0.0607(5) Uani 1 1 d .
F2 F -0.16857(17) 0.17358(5) 0.3079(2) 0.0605(6) Uani 1 1 d .
F3 F -0.27630(16) 0.21032(5) 0.3546(2) 0.0561(6) Uani 1 1 d .
C1 C -0.2704(2) 0.15605(6) -0.0296(4) 0.0363(6) Uani 1 1 d .
C2 C -0.3422(2) 0.16859(7) 0.0745(3) 0.0372(6) Uani 1 1 d .
C3 C -0.38628(18) 0.19581(6) 0.0029(3) 0.0315(5) Uani 1 1 d .
C4 C -0.34265(19) 0.20044(6) -0.1429(3) 0.0301(5) Uani 1 1 d .
C5 C -0.27160(19) 0.17510(7) -0.1641(3) 0.0333(6) Uani 1 1 d .
C6 C -0.2093(3) 0.12592(7) -0.0036(5) 0.0564(10) Uani 1 1 d .
H6A H -0.2443 0.1064 -0.0363 0.085 Uiso 1 1 calc R
H6B H -0.1938 0.1241 0.1050 0.085 Uiso 1 1 calc R
H6C H -0.1504 0.1278 -0.0629 0.085 Uiso 1 1 calc R
C7 C -0.3746(3) 0.15232(9) 0.2191(4) 0.0575(9) Uani 1 1 d .
H7A H -0.4268 0.1372 0.1962 0.086 Uiso 1 1 calc R
H7B H -0.3966 0.1690 0.2913 0.086 Uiso 1 1 calc R
H7C H -0.3214 0.1402 0.2640 0.086 Uiso 1 1 calc R
C8 C -0.4639(2) 0.21689(9) 0.0716(4) 0.0454(7) Uani 1 1 d .
H8A H -0.5262 0.2074 0.0479 0.068 Uiso 1 1 calc R
H8B H -0.4601 0.2390 0.0287 0.068 Uiso 1 1 calc R
H8C H -0.4557 0.2179 0.1825 0.068 Uiso 1 1 calc R
C9 C -0.3725(2) 0.22550(7) -0.2605(3) 0.0424(7) Uani 1 1 d .
H9A H -0.4255 0.2168 -0.3209 0.064 Uiso 1 1 calc R
H9B H -0.3187 0.2303 -0.3280 0.064 Uiso 1 1 calc R
H9C H -0.3927 0.2456 -0.2089 0.064 Uiso 1 1 calc R
C10 C -0.2117(3) 0.17011(9) -0.3052(4) 0.0519(8) Uani 1 1 d .
H10A H -0.2445 0.1552 -0.3752 0.078 Uiso 1 1 calc R
H10B H -0.1501 0.1607 -0.2763 0.078 Uiso 1 1 calc R
H10C H -0.2014 0.1912 -0.3558 0.078 Uiso 1 1 calc R
C11 C -0.2018(3) 0.20386(7) 0.2601(4) 0.0426(6) Uani 1 1 d .

loop_
_atom_site_aniso_label
_atom_site_aniso_U_11
_atom_site_aniso_U_22
_atom_site_aniso_U_33
_atom_site_aniso_U_23
_atom_site_aniso_U_13
_atom_site_aniso_U_12
Cr1 0.02760(19) 0.02109(17) 0.03066(19) 0.00177(15) -0.00321(15) 0.00133(15)
O1 0.0328(12) 0.0223(10) 0.0264(12) 0.000 0.000 -0.0015(9)
O2 0.0306(10) 0.0349(10) 0.0673(15) -0.0071(10) -0.0002(9) 0.0046(8)
F1 0.0704(13) 0.0587(11) 0.0530(11) 0.0044(10) -0.0301(10) -0.0153(10)
F2 0.0807(16) 0.0476(10) 0.0530(12) 0.0170(9) -0.0195(10) 0.0118(10)
F3 0.0762(16) 0.0573(14) 0.0348(10) 0.0029(8) -0.0010(8) -0.0004(10)
C1 0.0445(17) 0.0197(11) 0.0449(14) -0.0018(11) -0.0068(12) -0.0003(11)
C2 0.0424(15) 0.0288(12) 0.0403(14) 0.0022(11) -0.0040(11) -0.0127(11)
C3 0.0279(12) 0.0274(10) 0.0392(14) -0.0018(11) -0.0030(10) -0.0053(9)
C4 0.0328(13) 0.0247(11) 0.0328(12) -0.0050(10) -0.0074(10) -0.0009(10)
C5 0.0363(15) 0.0259(12) 0.0378(12) -0.0073(11) -0.0030(10) 0.0020(10)
C6 0.065(2) 0.0270(13) 0.077(3) 0.0042(15) -0.0123(18) 0.0132(14)
C7 0.075(2) 0.0507(19) 0.0469(17) 0.0113(16) 0.0009(16) -0.0247(18)
C8 0.0317(14) 0.0489(17) 0.0555(18) -0.0107(15) 0.0048(12) 0.0008(12)
C9 0.0516(17) 0.0370(14) 0.0385(14) 0.0039(12) -0.0131(12) 0.0037(12)
C10 0.056(2) 0.055(2) 0.0447(17) -0.0148(15) 0.0080(14) 0.0085(16)
C11 0.0553(17) 0.0368(14) 0.0356(14) 0.0096(13) -0.0099(13) -0.0014(13)

loop_
_atom_type_symbol
_atom_type_description
_atom_type_scat_dispersion_real
_atom_type_scat_dispersion_imag
_atom_type_scat_source
C C 0.0033 0.0016 'International Tables Vol C Tables 4.2.6.8 and 6.1.1.4'
H H 0.0000 0.0000 'International Tables Vol C Tables 4.2.6.8 and 6.1.1.4'
O O 0.0106 0.0060 'International Tables Vol C Tables 4.2.6.8 and 6.1.1.4'
F F 0.0171 0.0103 'International Tables Vol C Tables 4.2.6.8 and 6.1.1.4'
Cr Cr 0.3209 0.6236 'International Tables Vol C Tables 4.2.6.8 and 6.1.1.4'

loop_
_geom_angle_atom_site_label_1
_geom_angle_atom_site_label_2
_geom_angle_atom_site_label_3
_geom_angle
_geom_angle_site_symmetry_3
O2 Cr1 O1 109.57(8) .
O2 Cr1 C11 96.27(14) .
O1 Cr1 C11 91.24(12) .
O2 Cr1 C5 91.88(10) .
O1 Cr1 C5 125.03(10) .
C11 Cr1 C5 137.31(12) .
O2 Cr1 C4 121.80(11) .
O1 Cr1 C4 91.34(8) .
C11 Cr1 C4 138.22(12) .
C5 Cr1 C4 37.48(10) .
O2 Cr1 C1 96.97(10) .
O1 Cr1 C1 149.44(8) .
C11 Cr1 C1 100.88(12) .
C5 Cr1 C1 36.45(11) .
C4 Cr1 C1 61.08(10) .
O2 Cr1 C2 130.81(11) .
O1 Cr1 C2 119.62(8) .
C11 Cr1 C2 82.95(12) .
C5 Cr1 C2 60.81(10) .
C4 Cr1 C2 59.92(10) .
C1 Cr1 C2 36.63(11) .
O2 Cr1 C3 152.70(10) .
O1 Cr1 C3 89.99(7) .
C11 Cr1 C3 102.33(12) .
C5 Cr1 C3 60.94(9) .
C4 Cr1 C3 35.99(10) .
C1 Cr1 C3 60.16(10) .
C2 Cr1 C3 35.10(10) .
Cr1 O1 Cr1 170.41(16) 14_455
C5 C1 C2 108.7(2) .
C5 C1 C6 125.4(3) .
C2 C1 C6 125.7(3) .
C5 C1 Cr1 70.98(15) .
C2 C1 Cr1 74.83(15) .
C6 C1 Cr1 123.8(2) .
C3 C2 C1 107.6(2) .
C3 C2 C7 126.0(3) .
C1 C2 C7 125.7(3) .
C3 C2 Cr1 72.56(15) .
C1 C2 Cr1 68.55(15) .
C7 C2 Cr1 131.7(2) .
C2 C3 C4 108.2(2) .
C2 C3 C8 125.8(3) .
C4 C3 C8 126.0(3) .
C2 C3 Cr1 72.34(15) .
C4 C3 Cr1 68.65(14) .
C8 C3 Cr1 123.3(2) .
C3 C4 C5 108.3(2) .
C3 C4 C9 125.4(3) .
C5 C4 C9 126.0(3) .
C3 C4 Cr1 75.36(15) .
C5 C4 Cr1 70.54(15) .
C9 C4 Cr1 124.45(19) .
C1 C5 C4 107.2(2) .
C1 C5 C10 127.0(3) .
C4 C5 C10 125.8(3) .
C1 C5 Cr1 72.57(16) .
C4 C5 Cr1 71.98(14) .
C10 C5 Cr1 121.4(2) .
F3 C11 F1 104.3(3) .
F3 C11 F2 104.4(3) .
F1 C11 F2 103.9(3) .
F3 C11 Cr1 118.4(2) .
F1 C11 Cr1 110.0(2) .
F2 C11 Cr1 114.4(2) .

loop_
_geom_bond_atom_site_label_1
_geom_bond_atom_site_label_2
_geom_bond_distance
_geom_bond_site_symmetry_2
Cr1 O2 1.592(2) .
Cr1 O1 1.7602(6) .
Cr1 C11 2.047(3) .
Cr1 C5 2.225(3) .
Cr1 C4 2.244(3) .
Cr1 C1 2.246(3) .
Cr1 C2 2.329(3) .
Cr1 C3 2.332(3) .
O1 Cr1 1.7602(6) 14_455
F1 C11 1.356(4) .
F2 C11 1.374(3) .
F3 C11 1.346(4) .
C1 C5 1.399(4) .
C1 C2 1.440(4) .
C1 C6 1.503(4) .
C2 C3 1.405(4) .
C2 C7 1.486(4) .
C3 C4 1.416(4) .
C3 C8 1.500(4) .
C4 C5 1.436(4) .
C4 C9 1.497(4) .
C5 C10 1.495(4) .
